data_7134303
loop_
_publ_author_name
'Yano, Riko'
'Ito, Suguru'

_publ_section_title
;
 Multi-color luminescent crystals derived from dynamic diastereomers of a
 perylene-substituted binaphthol derivative.
;
_journal_issue 28
_journal_name_full 'Chemical communications (Cambridge, England)'
_journal_page_first 5305
_journal_page_last 5308
_journal_paper_doi 10.1039/d5cc00758e
_journal_volume 61
_journal_year 2025
_chemical_absolute_configuration syn
_chemical_formula_moiety '2(C42 H28 O2), C7 H8'
_chemical_formula_sum 'C91 H64 O4'
_chemical_formula_weight 1221.42
_space_group_crystal_system monoclinic
_space_group_IT_number 4
_space_group_name_Hall 'P 2yb'
_space_group_name_H-M_alt 'P 1 21 1'
_atom_sites_solution_hydrogens geom
_atom_sites_solution_primary dual
_audit_creation_date 2024-01-04
_audit_creation_method
;
Olex2 1.3
(compiled 2020.11.12 svn.r5f609507 for OlexSys, GUI svn.r6408)
;
_audit_update_record
;
2025-03-06 deposited with the CCDC.	2025-03-06 downloaded from the CCDC.
;
_cell_angle_alpha 90
_cell_angle_beta 95.2610(10)
_cell_angle_gamma 90
_cell_formula_units_Z 2
_cell_length_a 7.66020(10)
_cell_length_b 25.9534(3)
_cell_length_c 15.6096(2)
_cell_measurement_reflns_used 12867
_cell_measurement_temperature 123(2)
_cell_measurement_theta_max 74.94
_cell_measurement_theta_min 5.67
_cell_volume 3090.24(7)
_computing_cell_refinement 'CrysAlisPro 1.171.40.66a (Rigaku OD, 2019)'
_computing_data_collection 'CrysAlisPro 1.171.40.66a (Rigaku OD, 2019)'
_computing_data_reduction 'CrysAlisPro 1.171.40.66a (Rigaku OD, 2019)'
_computing_molecular_graphics 'Olex2 1.3 (Dolomanov et al., 2009)'
_computing_publication_material 'Olex2 1.3 (Dolomanov et al., 2009)'
_computing_structure_refinement 'SHELXL 2018/3 (Sheldrick, 2015)'
_computing_structure_solution 'SHELXT 2018/2 (Sheldrick, 2018)'
_diffrn_ambient_temperature 123.15
_diffrn_detector_area_resol_mean 5.814
_diffrn_measured_fraction_theta_full 0.999
_diffrn_measured_fraction_theta_max 0.986
_diffrn_measurement_device_type 'Rigaku XtaLAB P200'
_diffrn_measurement_method \w
_diffrn_radiation_type CuK\a
_diffrn_radiation_wavelength 1.54184
_diffrn_reflns_av_R_equivalents 0.0392
_diffrn_reflns_av_unetI/netI 0.0417
_diffrn_reflns_Laue_measured_fraction_full 0.999
_diffrn_reflns_Laue_measured_fraction_max 0.986
_diffrn_reflns_limit_h_max 9
_diffrn_reflns_limit_h_min -9
_diffrn_reflns_limit_k_max 32
_diffrn_reflns_limit_k_min -31
_diffrn_reflns_limit_l_max 18
_diffrn_reflns_limit_l_min -19
_diffrn_reflns_number 38014
_diffrn_reflns_point_group_measured_fraction_full 0.997
_diffrn_reflns_point_group_measured_fraction_max 0.968
_diffrn_reflns_theta_full 67.684
_diffrn_reflns_theta_max 75.287
_diffrn_reflns_theta_min 4.439
_exptl_absorpt_coefficient_mu 0.611
_exptl_absorpt_correction_T_max 0.941
_exptl_absorpt_correction_T_min 0.846
_exptl_absorpt_correction_type multi-scan
_exptl_absorpt_process_details
;
CrysAlisPro 1.171.40.66a (Rigaku Oxford Diffraction, 2019)

Empirical absorption correction using spherical harmonics,

 implemented in SCALE3 ABSPACK scaling algorithm.
;
_exptl_crystal_colour yellow
_exptl_crystal_colour_primary yellow
_exptl_crystal_density_diffrn 1.313
_exptl_crystal_description needle
_exptl_crystal_F_000 1284
_exptl_crystal_preparation Luminescent,Luminescent,Luminescent
_exptl_crystal_recrystallization_method 'Re-crystallisation from solvent: MeOH/Toluene'
_exptl_crystal_size_max 0.2
_exptl_crystal_size_mid 0.1
_exptl_crystal_size_min 0.03
_refine_diff_density_max 0.753
_refine_diff_density_min -0.432
_refine_diff_density_rms 0.049
_refine_ls_abs_structure_details
;
 Flack x determined using 4745 quotients [(I+)-(I-)]/[(I+)+(I-)]
 (Parsons, Flack and Wagner, Acta Cryst. B69 (2013) 249-259).
;
_refine_ls_abs_structure_Flack 0.03(11)
_refine_ls_extinction_method none
_refine_ls_goodness_of_fit_ref 1.060
_refine_ls_hydrogen_treatment constr
_refine_ls_matrix_type full
_refine_ls_number_parameters 824
_refine_ls_number_reflns 12388
_refine_ls_number_restraints 11
_refine_ls_restrained_S_all 1.068
_refine_ls_R_factor_all 0.0570
_refine_ls_R_factor_gt 0.0521
_refine_ls_shift/su_max 0.000
_refine_ls_shift/su_mean 0.000
_refine_ls_structure_factor_coef Fsqd
_refine_ls_weighting_details 'w=1/[\s^2^(Fo^2^)+(0.0808P)^2^+0.7399P] where P=(Fo^2^+2Fc^2^)/3'
_refine_ls_weighting_scheme calc
_refine_ls_wR_factor_gt 0.1395
_refine_ls_wR_factor_ref 0.1441
_reflns_Friedel_coverage 0.919
_reflns_Friedel_fraction_full 0.995
_reflns_Friedel_fraction_max 0.949
_reflns_number_gt 11198
_reflns_number_total 12388
_reflns_threshold_expression 'I > 2\s(I)'
_cod_data_source_file d5cc00758e2.cif
_cod_data_source_block ynrk311
_cod_depositor_comments 'Adding full bibliography for 7134301--7134303.cif.'
_cod_database_code 7134303
_shelx_shelxl_version_number 2018/3
_shelx_space_group_comment
;
The symmetry employed for this shelxl refinement is uniquely defined
by the following loop, which should always be used as a source of
symmetry information in preference to the above space-group names.
They are only intended as comments.
;
_shelx_estimated_absorpt_t_max 0.941
_shelx_estimated_absorpt_t_min 0.862
_olex2_refinement_description
;
1. Fixed Uiso
 At 1.2 times of:
  All C(H) groups
 At 1.5 times of:
  All C(H,H,H) groups
2. Restrained distances
 C91-C86
 1.39 with sigma of 0.02
 C89-C90
 1.39 with sigma of 0.02
 C86-C85
 1.54 with sigma of 0.02
 C86-C87
 1.39 with sigma of 0.02
 C90-C91
 1.39 with sigma of 0.02
 C87-C88
 1.39 with sigma of 0.02
 C88-C89
 1.39 with sigma of 0.02
 C92-C93
 1.54 with sigma of 0.02
 C94-C92
 2.5 with sigma of 0.04
 C98-C92
 2.5 with sigma of 0.04
3. Uiso/Uaniso restraints and constraints
Uanis(C85) = Uanis(C97) = Uanis(C96) = Uanis(C86) = Uanis(C91) = Uanis(C95) =
Uanis(C90) = Uanis(C94) = Uanis(C89) = Uanis(C88) = Uanis(C87) = Uanis(C98) =
Uanis(C92)
Uanis(C85) = Uanis(C97) = Uanis(C86) = Uanis(C91) = Uanis(C96) = Uanis(C95) =
Uanis(C90) = Uanis(C94) = Uanis(C89) = Uanis(C88) = Uanis(C93) = Uanis(C87) =
Uanis(C98) = Uanis(C92)
4. Others
 Sof(C92)=Sof(H92A)=Sof(H92B)=Sof(H92C)=Sof(C96)=Sof(H96)=Sof(C97)=Sof(H97)=
 Sof(C98)=Sof(H98)=Sof(C93)=Sof(C94)=Sof(H94)=Sof(C95)=Sof(H95)=1-FVAR(1)
 Sof(C86)=Sof(C87)=Sof(H87)=Sof(C88)=Sof(H88)=Sof(C89)=Sof(H89)=Sof(C90)=
 Sof(H90)=Sof(C91)=Sof(H91)=Sof(C85)=Sof(H85A)=Sof(H85B)=Sof(H85C)=FVAR(1)
5.a Aromatic/amide H refined with riding coordinates:
 C81(H81), C24(H24), C46(H46), C67(H67), C4(H4), C6(H6), C80(H80), C51(H51),
 C39(H39), C8(H8), C66(H66), C7(H7), C25(H25), C79(H79), C28(H28), C29(H29),
 C76(H76), C32(H32), C33(H33), C48(H48), C9(H9), C37(H37), C38(H38), C49(H49),
 C50(H50), C14(H14), C30(H30), C70(H70), C34(H34), C18(H18), C17(H17), C13(H13),
  C16(H16), C58(H58), C71(H71), C72(H72), C19(H19), C75(H75), C61(H61),
 C55(H55), C56(H56), C59(H59), C74(H74), C60(H60), C87(H87), C88(H88), C89(H89),
  C90(H90), C91(H91), C96(H96), C97(H97), C98(H98), C94(H94), C95(H95)
5.b Fitted hexagon refined as free rotating group:
 C86(C87,C88,C89,C90,C91), C96(C97,C98,C93,C94,C95)
5.c Idealised Me refined as rotating group:
 C63(H63A,H63B,H63C), C21(H21A,H21B,H21C), C64(H64A,H64B,H64C), C22(H22A,H22B,
 H22C), C85(H85A,H85B,H85C), C92(H92A,H92B,H92C)
;
_olex2_submission_special_instructions 'No special instructions were received'

loop_
_space_group_symop_operation_xyz
'x, y, z'
'-x, y+1/2, -z'

loop_
_atom_site_label
_atom_site_type_symbol
_atom_site_fract_x
_atom_site_fract_y
_atom_site_fract_z
_atom_site_U_iso_or_equiv
_atom_site_adp_type
_atom_site_occupancy
_atom_site_site_symmetry_order
_atom_site_calc_flag
_atom_site_refinement_flags_posn
_atom_site_refinement_flags_adp
_atom_site_refinement_flags_occupancy
_atom_site_disorder_assembly
_atom_site_disorder_group
O1 O 0.7137(3) 0.41265(8) 0.49793(14) 0.0280(5) Uani 1 1 d . . . . .
O3 O 0.8050(3) 0.58284(9) 0.52421(15) 0.0294(5) Uani 1 1 d . . . . .
O2 O 1.1293(3) 0.44159(10) 0.40157(17) 0.0400(6) Uani 1 1 d . . . . .
O4 O 0.9960(3) 0.60054(10) 0.74001(18) 0.0411(6) Uani 1 1 d . . . . .
C23 C 0.7812(4) 0.67747(12) 0.4199(2) 0.0260(6) Uani 1 1 d . . . . .
C40 C 0.9489(4) 0.66107(11) 0.3972(2) 0.0248(6) Uani 1 1 d . . . . .
C52 C 0.9059(4) 0.33229(13) 0.3367(2) 0.0272(7) Uani 1 1 d . . . . .
C47 C 0.9045(4) 0.28296(13) 0.3765(2) 0.0289(7) Uani 1 1 d . . . . .
C36 C 1.1560(4) 0.64785(12) 0.2869(2) 0.0266(6) Uani 1 1 d . . . . .
C81 C 0.4196(4) 0.34569(13) 0.5400(2) 0.0282(7) Uani 1 1 d . . . . .
H81 H 0.452481 0.349946 0.483203 0.034 Uiso 1 1 calc R U . . .
C82 C 0.5459(4) 0.32893(11) 0.6057(2) 0.0245(6) Uani 1 1 d . . . . .
C42 C 1.0692(5) 0.67041(13) 0.1329(2) 0.0291(7) Uani 1 1 d . . . . .
C41 C 0.9886(4) 0.66450(12) 0.3093(2) 0.0254(6) Uani 1 1 d . . . . .
C24 C 0.6652(4) 0.69923(12) 0.3571(2) 0.0275(7) Uani 1 1 d . . . . .
H24 H 0.555827 0.711845 0.372347 0.033 Uiso 1 1 calc R U . . .
C26 C 0.8627(4) 0.68543(12) 0.2455(2) 0.0264(6) Uani 1 1 d . . . . .
C46 C 0.8436(4) 0.27882(13) 0.4590(2) 0.0288(7) Uani 1 1 d . . . . .
H46 H 0.845451 0.246059 0.486195 0.035 Uiso 1 1 calc R U . . .
C1 C 0.6945(4) 0.62555(13) 0.6416(2) 0.0291(7) Uani 1 1 d . . . . .
C69 C 0.5750(5) 0.30802(13) 0.8491(2) 0.0321(7) Uani 1 1 d . . . . .
C77 C 0.2795(5) 0.34233(13) 0.7992(2) 0.0308(7) Uani 1 1 d . . . . .
C45 C 0.7818(4) 0.32046(12) 0.5011(2) 0.0252(6) Uani 1 1 d . . . . .
C67 C 0.7758(4) 0.28656(13) 0.7361(2) 0.0302(7) Uani 1 1 d . . . . .
H67 H 0.853119 0.270387 0.778935 0.036 Uiso 1 1 calc R U . . .
C83 C 0.4965(4) 0.32529(12) 0.6917(2) 0.0265(6) Uani 1 1 d . . . . .
C2 C 0.7399(4) 0.62724(12) 0.5586(2) 0.0271(6) Uani 1 1 d . . . . .
C10 C 0.6266(4) 0.67015(13) 0.6798(2) 0.0283(7) Uani 1 1 d . . . . .
C12 C 0.8657(5) 0.56453(13) 0.7395(2) 0.0325(7) Uani 1 1 d . . . . .
C65 C 0.7180(4) 0.31331(12) 0.5872(2) 0.0266(6) Uani 1 1 d . . . . .
C4 C 0.6602(4) 0.71675(13) 0.5459(2) 0.0289(7) Uani 1 1 d . . . . .
H4 H 0.648041 0.747701 0.513442 0.035 Uiso 1 1 calc R U . . .
C6 C 0.5383(5) 0.76079(14) 0.6685(2) 0.0333(7) Uani 1 1 d . . . . .
H6 H 0.526039 0.791874 0.636427 0.040 Uiso 1 1 calc R U . . .
C80 C 0.2514(4) 0.35587(13) 0.5565(2) 0.0309(7) Uani 1 1 d . . . . .
H80 H 0.166420 0.364907 0.510837 0.037 Uiso 1 1 calc R U . . .
C11 C 0.7118(4) 0.57658(13) 0.6910(2) 0.0290(7) Uani 1 1 d . . . . .
C54 C 0.9878(5) 0.45989(14) 0.3504(2) 0.0342(7) Uani 1 1 d . . . . .
C27 C 0.9041(5) 0.68832(13) 0.1547(2) 0.0291(7) Uani 1 1 d . . . . .
C51 C 0.9631(5) 0.33592(14) 0.2530(2) 0.0333(7) Uani 1 1 d . . . . .
H51 H 0.965068 0.368560 0.225572 0.040 Uiso 1 1 calc R U . . .
C39 C 1.0811(4) 0.64417(13) 0.4599(2) 0.0283(7) Uani 1 1 d . . . . .
H39 H 1.058267 0.643065 0.518638 0.034 Uiso 1 1 calc R U . . .
C15 C 0.5843(5) 0.49531(13) 0.7365(2) 0.0340(7) Uani 1 1 d . . . . .
C53 C 0.8440(4) 0.42806(12) 0.3395(2) 0.0283(7) Uani 1 1 d . . . . .
C8 C 0.5077(5) 0.71412(15) 0.7985(2) 0.0346(8) Uani 1 1 d . . . . .
H8 H 0.472963 0.713628 0.855338 0.042 Uiso 1 1 calc R U . . .
C84 C 0.4074(5) 0.32761(13) 0.8671(2) 0.0318(7) Uani 1 1 d . . . . .
C66 C 0.8244(4) 0.28974(13) 0.6518(2) 0.0282(6) Uani 1 1 d . . . . .
H66 H 0.933012 0.275369 0.638905 0.034 Uiso 1 1 calc R U . . .
C35 C 1.1974(5) 0.65057(13) 0.1967(2) 0.0304(7) Uani 1 1 d . . . . .
C78 C 0.3229(4) 0.33990(13) 0.7090(2) 0.0287(7) Uani 1 1 d . . . . .
C3 C 0.7282(4) 0.67391(13) 0.5091(2) 0.0282(7) Uani 1 1 d . . . . .
C68 C 0.6194(4) 0.30613(12) 0.7586(2) 0.0282(7) Uani 1 1 d . . . . .
C20 C 0.5658(5) 0.54220(13) 0.6897(2) 0.0301(7) Uani 1 1 d . . . . .
C7 C 0.4895(5) 0.75938(16) 0.7501(2) 0.0374(8) Uani 1 1 d . . . . .
H7 H 0.442612 0.789373 0.774351 0.045 Uiso 1 1 calc R U . . .
C43 C 0.8464(4) 0.37598(12) 0.3811(2) 0.0262(6) Uani 1 1 d . . . . .
C62 C 0.6923(5) 0.44458(14) 0.2873(2) 0.0343(8) Uani 1 1 d . . . . .
C5 C 0.6075(4) 0.71633(13) 0.6308(2) 0.0289(7) Uani 1 1 d . . . . .
C63 C 0.8212(5) 0.43482(14) 0.5674(2) 0.0351(7) Uani 1 1 d . . . . .
H63A H 0.939245 0.440607 0.549815 0.053 Uiso 1 1 calc R U . . .
H63B H 0.827821 0.411381 0.616808 0.053 Uiso 1 1 calc R U . . .
H63C H 0.770810 0.467758 0.583445 0.053 Uiso 1 1 calc R U . . .
C25 C 0.7053(4) 0.70315(13) 0.2710(2) 0.0294(7) Uani 1 1 d . . . . .
H25 H 0.622266 0.718318 0.229580 0.035 Uiso 1 1 calc R U . . .
C44 C 0.7831(4) 0.36994(12) 0.4603(2) 0.0247(6) Uani 1 1 d . . . . .
C79 C 0.2039(4) 0.35300(13) 0.6410(2) 0.0314(7) Uani 1 1 d . . . . .
H79 H 0.086238 0.360290 0.651665 0.038 Uiso 1 1 calc R U . . .
C57 C 0.6926(6) 0.49369(15) 0.2467(2) 0.0421(9) Uani 1 1 d . . . . .
C28 C 0.7877(5) 0.70880(15) 0.0906(2) 0.0376(8) Uani 1 1 d . . . . .
H28 H 0.677120 0.721109 0.104616 0.045 Uiso 1 1 calc R U . . .
C29 C 0.8301(6) 0.71172(17) 0.0052(2) 0.0464(10) Uani 1 1 d . . . . .
H29 H 0.748181 0.726084 -0.037644 0.056 Uiso 1 1 calc R U . . .
C76 C 0.1186(5) 0.36143(16) 0.8202(3) 0.0401(8) Uani 1 1 d . . . . .
H76 H 0.032705 0.371092 0.775275 0.048 Uiso 1 1 calc R U . . .
C32 C 1.2766(6) 0.65655(15) 0.0243(2) 0.0420(9) Uani 1 1 d . . . . .
H32 H 1.304152 0.658145 -0.033796 0.050 Uiso 1 1 calc R U . . .
C33 C 1.3977(5) 0.63778(15) 0.0861(3) 0.0410(9) Uani 1 1 d . . . . .
H33 H 1.508887 0.626520 0.071088 0.049 Uiso 1 1 calc R U . . .
C48 C 0.9586(5) 0.23940(14) 0.3307(2) 0.0351(8) Uani 1 1 d . . . . .
H48 H 0.957544 0.206280 0.356570 0.042 Uiso 1 1 calc R U . . .
C9 C 0.5750(4) 0.67047(14) 0.7650(2) 0.0324(7) Uani 1 1 d . . . . .
H9 H 0.587418 0.640109 0.799027 0.039 Uiso 1 1 calc R U . . .
C37 C 1.2780(4) 0.63028(14) 0.3510(2) 0.0321(7) Uani 1 1 d . . . . .
H37 H 1.388794 0.618581 0.336105 0.039 Uiso 1 1 calc R U . . .
C38 C 1.2422(5) 0.62935(14) 0.4368(2) 0.0343(8) Uani 1 1 d . . . . .
H38 H 1.330172 0.618345 0.479825 0.041 Uiso 1 1 calc R U . . .
C49 C 1.0117(5) 0.24435(15) 0.2506(2) 0.0374(8) Uani 1 1 d . . . . .
H49 H 1.046596 0.214701 0.220777 0.045 Uiso 1 1 calc R U . . .
C21 C 0.6858(5) 0.55751(14) 0.4624(2) 0.0359(8) Uani 1 1 d . . . . .
H21A H 0.652919 0.581011 0.414459 0.054 Uiso 1 1 calc R U . . .
H21B H 0.580617 0.547301 0.489443 0.054 Uiso 1 1 calc R U . . .
H21C H 0.742003 0.526816 0.440748 0.054 Uiso 1 1 calc R U . . .
C50 C 1.0155(5) 0.29303(16) 0.2113(2) 0.0383(8) Uani 1 1 d . . . . .
H50 H 1.054640 0.296161 0.155501 0.046 Uiso 1 1 calc R U . . .
C14 C 0.7478(5) 0.48372(14) 0.7825(2) 0.0389(8) Uani 1 1 d . . . . .
H14 H 0.762099 0.451885 0.812390 0.047 Uiso 1 1 calc R U . . .
C30 C 0.9876(6) 0.69420(16) -0.0172(2) 0.0447(10) Uani 1 1 d . . . . .
H30 H 1.013613 0.695974 -0.075446 0.054 Uiso 1 1 calc R U . . .
C73 C 0.3683(6) 0.33222(15) 0.9545(2) 0.0396(8) Uani 1 1 d . . . . .
C70 C 0.6919(6) 0.29331(16) 0.9167(2) 0.0414(9) Uani 1 1 d . . . . .
H70 H 0.803188 0.280121 0.905405 0.050 Uiso 1 1 calc R U . . .
C34 C 1.3574(5) 0.63521(14) 0.1716(2) 0.0365(8) Uani 1 1 d . . . . .
H34 H 1.443517 0.622407 0.213923 0.044 Uiso 1 1 calc R U . . .
C18 C 0.2619(5) 0.52177(17) 0.6472(3) 0.0431(9) Uani 1 1 d . . . . .
H18 H 0.152269 0.530384 0.617189 0.052 Uiso 1 1 calc R U . . .
C31 C 1.1116(5) 0.67353(14) 0.0454(2) 0.0363(8) Uani 1 1 d . . . . .
C17 C 0.2810(6) 0.47531(16) 0.6933(3) 0.0512(11) Uani 1 1 d . . . . .
H17 H 0.183882 0.452642 0.694400 0.061 Uiso 1 1 calc R U . . .
C13 C 0.8850(5) 0.51728(14) 0.7848(2) 0.0367(8) Uani 1 1 d . . . . .
H13 H 0.993044 0.509020 0.816556 0.044 Uiso 1 1 calc R U . . .
C16 C 0.4371(6) 0.46257(15) 0.7361(3) 0.0465(10) Uani 1 1 d . . . . .
H16 H 0.447556 0.430847 0.766461 0.056 Uiso 1 1 calc R U . . .
C58 C 0.5396(8) 0.5098(2) 0.1957(3) 0.0589(14) Uani 1 1 d . . . . .
H58 H 0.538743 0.542476 0.168224 0.071 Uiso 1 1 calc R U . . .
C71 C 0.6500(6) 0.29741(17) 1.0020(2) 0.0466(10) Uani 1 1 d . . . . .
H71 H 0.732312 0.286294 1.047498 0.056 Uiso 1 1 calc R U . . .
C72 C 0.4933(6) 0.31706(17) 1.0206(3) 0.0475(10) Uani 1 1 d . . . . .
H72 H 0.468575 0.320509 1.078847 0.057 Uiso 1 1 calc R U . . .
C19 C 0.4012(5) 0.55462(15) 0.6458(2) 0.0354(8) Uani 1 1 d . . . . .
H19 H 0.387426 0.586131 0.614919 0.042 Uiso 1 1 calc R U . . .
C75 C 0.0805(6) 0.36671(17) 0.9060(3) 0.0477(10) Uani 1 1 d . . . . .
H75 H -0.029627 0.380158 0.918646 0.057 Uiso 1 1 calc R U . . .
C64 C 1.2720(6) 0.47592(17) 0.4253(3) 0.0482(10) Uani 1 1 d . . . . .
H64A H 1.327481 0.486082 0.373762 0.072 Uiso 1 1 calc R U . . .
H64B H 1.358239 0.458542 0.465635 0.072 Uiso 1 1 calc R U . . .
H64C H 1.227761 0.506643 0.452747 0.072 Uiso 1 1 calc R U . . .
C61 C 0.5398(5) 0.41378(17) 0.2740(2) 0.0403(8) Uani 1 1 d . . . . .
H61 H 0.538542 0.380651 0.299842 0.048 Uiso 1 1 calc R U . . .
C55 C 0.9882(6) 0.50875(15) 0.3094(3) 0.0436(9) Uani 1 1 d . . . . .
H55 H 1.088815 0.530233 0.317049 0.052 Uiso 1 1 calc R U . . .
C56 C 0.8440(6) 0.52461(15) 0.2592(2) 0.0467(10) Uani 1 1 d . . . . .
H56 H 0.845246 0.557284 0.231803 0.056 Uiso 1 1 calc R U . . .
C59 C 0.3949(7) 0.4798(2) 0.1852(3) 0.0645(15) Uani 1 1 d . . . . .
H59 H 0.293669 0.491647 0.151213 0.077 Uiso 1 1 calc R U . . .
C22 C 1.1352(5) 0.59768(18) 0.8076(3) 0.0469(10) Uani 1 1 d . . . . .
H22A H 1.205822 0.566837 0.799886 0.070 Uiso 1 1 calc R U . . .
H22B H 1.085681 0.595880 0.863272 0.070 Uiso 1 1 calc R U . . .
H22C H 1.209307 0.628384 0.806061 0.070 Uiso 1 1 calc R U . . .
C74 C 0.2023(6) 0.35244(17) 0.9716(3) 0.0490(10) Uani 1 1 d . . . . .
H74 H 0.175342 0.356107 1.029451 0.059 Uiso 1 1 calc R U . . .
C60 C 0.3940(6) 0.4307(2) 0.2246(3) 0.0547(11) Uani 1 1 d . . . . .
H60 H 0.292477 0.409604 0.216909 0.066 Uiso 1 1 calc R U . . .
C86 C 0.6018(11) 0.4951(4) 0.9825(6) 0.097(2) Uani 0.653(8) 1 d DG . P A 1
C87 C 0.7280(13) 0.4607(3) 1.0172(6) 0.097(2) Uani 0.653(8) 1 d DG . P A 1
H87 H 0.698358 0.425508 1.024619 0.117 Uiso 0.653(8) 1 calc R U P A 1
C88 C 0.8976(12) 0.4777(3) 1.0411(5) 0.097(2) Uani 0.653(8) 1 d DG . P A 1
H88 H 0.983828 0.454116 1.064838 0.117 Uiso 0.653(8) 1 calc R U P A 1
C89 C 0.9409(11) 0.5291(3) 1.0303(5) 0.097(2) Uani 0.653(8) 1 d DG . P A 1
H89 H 1.056822 0.540725 1.046598 0.117 Uiso 0.653(8) 1 calc R U P A 1
C90 C 0.8147(13) 0.5636(3) 0.9955(6) 0.097(2) Uani 0.653(8) 1 d DG . P A 1
H90 H 0.844347 0.598728 0.988137 0.117 Uiso 0.653(8) 1 calc R U P A 1
C91 C 0.6451(12) 0.5466(4) 0.9717(6) 0.097(2) Uani 0.653(8) 1 d DG . P A 1
H91 H 0.558875 0.570121 0.947917 0.117 Uiso 0.653(8) 1 calc R U P A 1
C85 C 0.4096(15) 0.4786(5) 0.9560(7) 0.097(2) Uani 0.653(8) 1 d D . P A 1
H85A H 0.403054 0.461337 0.900016 0.146 Uiso 0.653(8) 1 calc R U P A 1
H85B H 0.334106 0.509189 0.952101 0.146 Uiso 0.653(8) 1 calc R U P A 1
H85C H 0.370284 0.454972 0.999251 0.146 Uiso 0.653(8) 1 calc R U P A 1
C92 C 0.865(3) 0.4304(7) 1.0643(12) 0.097(2) Uani 0.347(8) 1 d D . P A 2
H92A H 0.803062 0.421057 1.114370 0.146 Uiso 0.347(8) 1 calc R U P A 2
H92B H 0.991008 0.432309 1.081285 0.146 Uiso 0.347(8) 1 calc R U P A 2
H92C H 0.842327 0.404183 1.019412 0.146 Uiso 0.347(8) 1 calc R U P A 2
C96 C 0.582(2) 0.5485(7) 0.9499(12) 0.097(2) Uani 0.347(8) 1 d G . P A 2
H96 H 0.505513 0.572997 0.921273 0.117 Uiso 0.347(8) 1 calc R U P A 2
C97 C 0.526(2) 0.4980(7) 0.9599(11) 0.097(2) Uani 0.347(8) 1 d G . P A 2
H97 H 0.411462 0.488114 0.938065 0.117 Uiso 0.347(8) 1 calc R U P A 2
C98 C 0.639(2) 0.4622(6) 1.0018(11) 0.097(2) Uani 0.347(8) 1 d DG . P A 2
H98 H 0.600479 0.427698 1.008618 0.117 Uiso 0.347(8) 1 calc R U P A 2
C93 C 0.807(2) 0.4767(6) 1.0337(10) 0.097(2) Uani 0.347(8) 1 d DG . P A 2
C94 C 0.8627(19) 0.5271(7) 1.0238(10) 0.097(2) Uani 0.347(8) 1 d DG . P A 2
H94 H 0.977602 0.537046 1.045591 0.117 Uiso 0.347(8) 1 calc R U P A 2
C95 C 0.750(2) 0.5630(6) 0.9819(11) 0.097(2) Uani 0.347(8) 1 d G . P A 2
H95 H 0.788586 0.597464 0.975037 0.117 Uiso 0.347(8) 1 calc R U P A 2

loop_
_atom_site_aniso_label
_atom_site_aniso_U_11
_atom_site_aniso_U_22
_atom_site_aniso_U_33
_atom_site_aniso_U_23
_atom_site_aniso_U_13
_atom_site_aniso_U_12
O1 0.0328(12) 0.0236(11) 0.0279(11) -0.0021(9) 0.0042(9) 0.0031(9)
O3 0.0339(12) 0.0256(11) 0.0294(12) -0.0004(9) 0.0069(9) 0.0025(9)
O2 0.0384(13) 0.0387(14) 0.0423(14) 0.0022(11) 0.0009(11) -0.0113(11)
O4 0.0333(13) 0.0391(14) 0.0505(16) 0.0030(12) 0.0017(11) -0.0025(11)
C23 0.0303(16) 0.0224(15) 0.0257(15) 0.0012(12) 0.0043(12) -0.0007(12)
C40 0.0288(16) 0.0200(15) 0.0256(15) 0.0014(11) 0.0021(12) -0.0011(12)
C52 0.0253(15) 0.0307(17) 0.0253(15) -0.0024(13) 0.0000(12) 0.0006(12)
C47 0.0268(15) 0.0301(17) 0.0294(16) -0.0019(13) 0.0001(12) 0.0035(13)
C36 0.0289(16) 0.0240(15) 0.0276(16) 0.0010(12) 0.0061(13) -0.0001(12)
C81 0.0303(16) 0.0282(16) 0.0258(16) -0.0004(12) 0.0015(13) -0.0008(13)
C82 0.0255(15) 0.0204(15) 0.0274(15) -0.0006(12) 0.0010(12) -0.0019(11)
C42 0.0400(18) 0.0218(15) 0.0263(15) -0.0023(12) 0.0071(13) -0.0004(13)
C41 0.0296(16) 0.0203(15) 0.0262(15) 0.0002(12) 0.0024(12) -0.0021(12)
C24 0.0285(16) 0.0271(16) 0.0274(16) 0.0007(12) 0.0047(13) 0.0045(12)
C26 0.0319(16) 0.0211(15) 0.0264(15) 0.0001(12) 0.0038(12) 0.0013(12)
C46 0.0303(16) 0.0267(16) 0.0291(16) 0.0019(13) 0.0010(13) 0.0009(12)
C1 0.0291(16) 0.0294(17) 0.0291(16) 0.0036(13) 0.0049(13) -0.0001(13)
C69 0.0410(18) 0.0260(17) 0.0298(17) 0.0060(13) 0.0059(14) -0.0034(14)
C77 0.0343(17) 0.0250(16) 0.0348(18) 0.0018(13) 0.0112(14) -0.0055(13)
C45 0.0237(14) 0.0256(15) 0.0260(16) 0.0018(12) 0.0006(12) 0.0004(11)
C67 0.0336(17) 0.0279(16) 0.0281(16) 0.0077(13) -0.0024(13) -0.0009(13)
C83 0.0294(16) 0.0217(15) 0.0285(16) 0.0001(12) 0.0037(13) -0.0041(12)
C2 0.0298(16) 0.0228(15) 0.0292(16) -0.0002(12) 0.0058(13) -0.0001(12)
C10 0.0275(15) 0.0310(17) 0.0268(16) 0.0013(13) 0.0041(12) 0.0008(13)
C12 0.0382(18) 0.0279(17) 0.0325(18) 0.0007(13) 0.0089(14) 0.0007(13)
C65 0.0292(16) 0.0222(15) 0.0285(16) 0.0022(12) 0.0035(12) -0.0011(12)
C4 0.0349(17) 0.0267(16) 0.0253(16) 0.0031(13) 0.0036(13) 0.0036(13)
C6 0.0375(18) 0.0313(18) 0.0310(17) -0.0020(14) 0.0020(14) 0.0072(14)
C80 0.0272(16) 0.0309(17) 0.0338(17) 0.0014(13) -0.0005(13) 0.0001(13)
C11 0.0365(17) 0.0273(16) 0.0244(15) 0.0013(12) 0.0092(13) -0.0004(13)
C54 0.0440(19) 0.0311(18) 0.0286(17) -0.0002(14) 0.0095(14) -0.0038(15)
C27 0.0386(18) 0.0228(15) 0.0258(16) -0.0003(12) 0.0028(13) 0.0008(13)
C51 0.0333(17) 0.0348(18) 0.0324(18) 0.0014(14) 0.0063(14) 0.0021(14)
C39 0.0318(17) 0.0284(16) 0.0247(15) 0.0027(13) 0.0030(13) -0.0017(13)
C15 0.049(2) 0.0269(17) 0.0282(17) -0.0023(13) 0.0137(15) -0.0045(14)
C53 0.0361(17) 0.0239(16) 0.0258(15) 0.0010(12) 0.0076(13) 0.0045(12)
C8 0.0356(18) 0.043(2) 0.0264(16) -0.0018(14) 0.0079(14) 0.0037(15)
C84 0.0416(19) 0.0260(17) 0.0290(17) 0.0038(13) 0.0089(14) -0.0065(14)
C66 0.0270(15) 0.0271(16) 0.0304(16) 0.0025(13) 0.0028(12) 0.0012(12)
C35 0.0359(17) 0.0265(16) 0.0292(17) -0.0006(13) 0.0061(13) -0.0014(13)
C78 0.0301(16) 0.0231(15) 0.0335(18) 0.0021(13) 0.0054(13) -0.0040(12)
C3 0.0316(16) 0.0287(16) 0.0249(15) 0.0030(13) 0.0056(12) 0.0034(13)
C68 0.0342(17) 0.0232(15) 0.0269(16) 0.0014(12) 0.0022(13) -0.0055(12)
C20 0.0402(18) 0.0275(16) 0.0239(15) -0.0030(12) 0.0099(13) -0.0038(13)
C7 0.0394(19) 0.042(2) 0.0310(18) -0.0063(15) 0.0023(15) 0.0113(16)
C43 0.0251(15) 0.0262(16) 0.0271(15) 0.0003(12) 0.0018(12) -0.0006(12)
C62 0.0443(19) 0.0333(18) 0.0266(16) 0.0026(13) 0.0098(14) 0.0111(15)
C5 0.0322(17) 0.0297(17) 0.0251(16) 0.0011(13) 0.0042(13) 0.0037(13)
C63 0.0453(19) 0.0266(16) 0.0333(18) -0.0075(14) 0.0029(15) 0.0014(14)
C25 0.0311(16) 0.0300(17) 0.0263(16) 0.0009(13) -0.0013(13) 0.0057(13)
C44 0.0248(15) 0.0223(15) 0.0269(15) -0.0011(12) 0.0010(12) 0.0020(11)
C79 0.0257(15) 0.0289(17) 0.0401(19) 0.0024(14) 0.0055(13) 0.0015(12)
C57 0.069(3) 0.0321(19) 0.0270(18) 0.0033(14) 0.0131(17) 0.0164(18)
C28 0.048(2) 0.038(2) 0.0261(17) 0.0012(14) 0.0007(15) 0.0104(16)
C29 0.061(3) 0.049(2) 0.0271(18) 0.0055(16) -0.0024(17) 0.014(2)
C76 0.0368(19) 0.039(2) 0.045(2) 0.0015(16) 0.0098(16) -0.0029(15)
C32 0.059(2) 0.038(2) 0.0320(18) -0.0003(15) 0.0194(17) 0.0009(17)
C33 0.043(2) 0.041(2) 0.042(2) -0.0059(16) 0.0168(17) 0.0030(16)
C48 0.0392(19) 0.0313(18) 0.0339(18) -0.0033(14) -0.0015(15) 0.0078(14)
C9 0.0338(17) 0.0358(18) 0.0284(16) 0.0034(14) 0.0070(13) 0.0012(14)
C37 0.0267(16) 0.0362(18) 0.0337(17) 0.0015(14) 0.0038(13) 0.0008(13)
C38 0.0302(17) 0.0382(19) 0.0340(18) 0.0061(15) 0.0000(14) 0.0017(14)
C49 0.042(2) 0.037(2) 0.0326(18) -0.0079(15) 0.0016(15) 0.0113(15)
C21 0.0411(19) 0.0314(18) 0.0357(18) -0.0064(14) 0.0055(15) 0.0017(15)
C50 0.043(2) 0.046(2) 0.0267(17) -0.0045(15) 0.0073(15) 0.0036(16)
C14 0.060(2) 0.0266(17) 0.0317(18) 0.0049(14) 0.0137(17) 0.0036(16)
C30 0.071(3) 0.042(2) 0.0217(17) 0.0021(15) 0.0073(17) 0.0066(19)
C73 0.054(2) 0.0337(19) 0.0326(19) -0.0011(15) 0.0130(16) -0.0055(16)
C70 0.048(2) 0.042(2) 0.0339(19) 0.0065(16) 0.0045(16) -0.0007(17)
C34 0.0375(19) 0.0364(19) 0.0364(19) -0.0019(15) 0.0082(15) 0.0014(15)
C18 0.041(2) 0.048(2) 0.041(2) -0.0149(17) 0.0096(16) -0.0098(17)
C31 0.053(2) 0.0306(18) 0.0269(16) 0.0005(14) 0.0114(15) 0.0021(16)
C17 0.056(3) 0.039(2) 0.062(3) -0.0159(19) 0.022(2) -0.0169(18)
C13 0.047(2) 0.0313(18) 0.0319(18) 0.0003(14) 0.0047(15) 0.0086(15)
C16 0.063(3) 0.0280(19) 0.051(2) -0.0048(17) 0.022(2) -0.0123(17)
C58 0.088(4) 0.057(3) 0.033(2) 0.0154(19) 0.011(2) 0.038(3)
C71 0.061(3) 0.050(2) 0.0279(18) 0.0072(16) 0.0012(17) -0.0010(19)
C72 0.070(3) 0.045(2) 0.0301(19) 0.0047(16) 0.0144(18) -0.003(2)
C19 0.0383(18) 0.0403(19) 0.0287(17) -0.0038(14) 0.0096(14) -0.0044(15)
C75 0.050(2) 0.047(2) 0.049(2) 0.0004(19) 0.0214(19) -0.0001(19)
C64 0.049(2) 0.049(2) 0.047(2) -0.0080(18) 0.0052(18) -0.0201(18)
C61 0.040(2) 0.050(2) 0.0314(18) 0.0038(16) 0.0019(15) 0.0089(16)
C55 0.064(3) 0.032(2) 0.037(2) 0.0004(15) 0.0142(18) -0.0108(17)
C56 0.081(3) 0.0284(18) 0.0333(19) 0.0070(15) 0.0190(19) 0.0064(19)
C59 0.059(3) 0.091(4) 0.043(2) 0.013(2) 0.001(2) 0.040(3)
C22 0.040(2) 0.056(3) 0.044(2) -0.0133(19) -0.0003(17) -0.0020(18)
C74 0.061(3) 0.051(2) 0.039(2) 0.0005(18) 0.024(2) 0.000(2)
C60 0.044(2) 0.077(3) 0.043(2) 0.008(2) 0.0029(18) 0.017(2)
C86 0.123(5) 0.099(2) 0.078(3) -0.031(2) 0.056(3) -0.019(3)
C87 0.123(5) 0.099(2) 0.078(3) -0.031(2) 0.056(3) -0.019(3)
C88 0.123(5) 0.099(2) 0.078(3) -0.031(2) 0.056(3) -0.019(3)
C89 0.123(5) 0.099(2) 0.078(3) -0.031(2) 0.056(3) -0.019(3)
C90 0.123(5) 0.099(2) 0.078(3) -0.031(2) 0.056(3) -0.019(3)
C91 0.123(5) 0.099(2) 0.078(3) -0.031(2) 0.056(3) -0.019(3)
C85 0.123(5) 0.099(2) 0.078(3) -0.031(2) 0.056(3) -0.019(3)
C92 0.123(5) 0.099(2) 0.078(3) -0.031(2) 0.056(3) -0.019(3)
C96 0.123(5) 0.099(2) 0.078(3) -0.031(2) 0.056(3) -0.019(3)
C97 0.123(5) 0.099(2) 0.078(3) -0.031(2) 0.056(3) -0.019(3)
C98 0.123(5) 0.099(2) 0.078(3) -0.031(2) 0.056(3) -0.019(3)
C93 0.123(5) 0.099(2) 0.078(3) -0.031(2) 0.056(3) -0.019(3)
C94 0.123(5) 0.099(2) 0.078(3) -0.031(2) 0.056(3) -0.019(3)
C95 0.123(5) 0.099(2) 0.078(3) -0.031(2) 0.056(3) -0.019(3)

loop_
_atom_type_symbol
_atom_type_description
_atom_type_scat_dispersion_real
_atom_type_scat_dispersion_imag
_atom_type_scat_source
C C 0.0181 0.0091 'International Tables Vol C Tables 4.2.6.8 and 6.1.1.4'
H H 0.0000 0.0000 'International Tables Vol C Tables 4.2.6.8 and 6.1.1.4'
O O 0.0492 0.0322 'International Tables Vol C Tables 4.2.6.8 and 6.1.1.4'

loop_
_geom_angle_atom_site_label_1
_geom_angle_atom_site_label_2
_geom_angle_atom_site_label_3
_geom_angle
_geom_angle_site_symmetry_1
_geom_angle_site_symmetry_3
_geom_angle_publ_flag
C44 O1 C63 115.4(3) . . ?
C2 O3 C21 114.5(3) . . ?
C54 O2 C64 118.6(3) . . ?
C12 O4 C22 117.6(3) . . ?
C40 C23 C3 122.8(3) . . ?
C24 C23 C40 118.7(3) . . ?
C24 C23 C3 118.4(3) . . ?
C23 C40 C41 119.5(3) . . ?
C39 C40 C23 121.7(3) . . ?
C39 C40 C41 118.7(3) . . ?
C47 C52 C43 119.2(3) . . ?
C51 C52 C47 118.5(3) . . ?
C51 C52 C43 122.3(3) . . ?
C46 C47 C52 118.8(3) . . ?
C46 C47 C48 122.3(3) . . ?
C48 C47 C52 118.8(3) . . ?
C41 C36 C35 119.8(3) . . ?
C37 C36 C41 119.0(3) . . ?
C37 C36 C35 121.1(3) . . ?
C82 C81 H81 119.4 . . ?
C80 C81 H81 119.4 . . ?
C80 C81 C82 121.2(3) . . ?
C81 C82 C83 118.6(3) . . ?
C81 C82 C65 121.5(3) . . ?
C83 C82 C65 119.9(3) . . ?
C27 C42 C35 121.5(3) . . ?
C27 C42 C31 119.6(3) . . ?
C35 C42 C31 118.8(3) . . ?
C36 C41 C40 119.3(3) . . ?
C36 C41 C26 120.5(3) . . ?
C26 C41 C40 120.1(3) . . ?
C23 C24 H24 119.2 . . ?
C23 C24 C25 121.6(3) . . ?
C25 C24 H24 119.2 . . ?
C41 C26 C27 119.8(3) . . ?
C25 C26 C41 118.4(3) . . ?
C25 C26 C27 121.8(3) . . ?
C47 C46 H46 118.9 . . ?
C45 C46 C47 122.3(3) . . ?
C45 C46 H46 118.9 . . ?
C2 C1 C10 120.3(3) . . ?
C2 C1 C11 120.0(3) . . ?
C10 C1 C11 119.8(3) . . ?
C84 C69 C68 119.1(3) . . ?
C70 C69 C84 118.7(3) . . ?
C70 C69 C68 122.1(3) . . ?
C84 C77 C78 119.8(3) . . ?
C76 C77 C84 118.8(3) . . ?
C76 C77 C78 121.3(3) . . ?
C46 C45 C65 119.5(3) . . ?
C46 C45 C44 118.5(3) . . ?
C44 C45 C65 122.0(3) . . ?
C66 C67 H67 119.0 . . ?
C68 C67 H67 119.0 . . ?
C68 C67 C66 122.0(3) . . ?
C82 C83 C78 119.3(3) . . ?
C68 C83 C82 119.7(3) . . ?
C68 C83 C78 121.0(3) . . ?
O3 C2 C3 120.1(3) . . ?
C1 C2 O3 118.1(3) . . ?
C1 C2 C3 121.8(3) . . ?
C5 C10 C1 119.0(3) . . ?
C5 C10 C9 118.3(3) . . ?
C9 C10 C1 122.7(3) . . ?
O4 C12 C11 115.9(3) . . ?
O4 C12 C13 123.1(3) . . ?
C11 C12 C13 121.0(3) . . ?
C82 C65 C45 122.2(3) . . ?
C66 C65 C82 118.1(3) . . ?
C66 C65 C45 119.7(3) . . ?
C3 C4 H4 118.8 . . ?
C3 C4 C5 122.3(3) . . ?
C5 C4 H4 118.8 . . ?
C7 C6 H6 119.6 . . ?
C7 C6 C5 120.8(3) . . ?
C5 C6 H6 119.6 . . ?
C81 C80 H80 120.0 . . ?
C81 C80 C79 120.0(3) . . ?
C79 C80 H80 120.0 . . ?
C12 C11 C1 120.7(3) . . ?
C12 C11 C20 119.7(3) . . ?
C20 C11 C1 119.6(3) . . ?
O2 C54 C53 116.5(3) . . ?
O2 C54 C55 122.5(3) . . ?
C53 C54 C55 121.0(4) . . ?
C42 C27 C26 119.1(3) . . ?
C28 C27 C42 118.8(3) . . ?
C28 C27 C26 122.1(3) . . ?
C52 C51 H51 119.6 . . ?
C50 C51 C52 120.9(3) . . ?
C50 C51 H51 119.6 . . ?
C40 C39 H39 119.6 . . ?
C38 C39 C40 120.7(3) . . ?
C38 C39 H39 119.6 . . ?
C14 C15 C20 119.0(3) . . ?
C16 C15 C20 118.1(4) . . ?
C16 C15 C14 122.9(4) . . ?
C54 C53 C43 120.7(3) . . ?
C54 C53 C62 119.6(3) . . ?
C62 C53 C43 119.8(3) . . ?
C7 C8 H8 119.6 . . ?
C9 C8 H8 119.6 . . ?
C9 C8 C7 120.9(3) . . ?
C77 C84 C69 121.0(3) . . ?
C73 C84 C69 119.2(3) . . ?
C73 C84 C77 119.8(3) . . ?
C67 C66 H66 119.3 . . ?
C65 C66 C67 121.4(3) . . ?
C65 C66 H66 119.3 . . ?
C42 C35 C36 119.3(3) . . ?
C34 C35 C36 122.2(3) . . ?
C34 C35 C42 118.6(3) . . ?
C83 C78 C77 119.0(3) . . ?
C79 C78 C77 122.2(3) . . ?
C79 C78 C83 118.7(3) . . ?
C2 C3 C23 123.2(3) . . ?
C4 C3 C23 119.2(3) . . ?
C4 C3 C2 117.7(3) . . ?
C67 C68 C69 122.4(3) . . ?
C67 C68 C83 118.2(3) . . ?
C83 C68 C69 119.4(3) . . ?
C15 C20 C11 119.1(3) . . ?
C19 C20 C11 121.7(3) . . ?
C19 C20 C15 119.1(3) . . ?
C6 C7 C8 120.4(3) . . ?
C6 C7 H7 119.8 . . ?
C8 C7 H7 119.8 . . ?
C52 C43 C53 119.9(3) . . ?
C44 C43 C52 120.0(3) . . ?
C44 C43 C53 120.0(3) . . ?
C53 C62 C57 119.3(4) . . ?
C61 C62 C53 122.3(3) . . ?
C61 C62 C57 118.4(4) . . ?
C4 C5 C10 118.9(3) . . ?
C6 C5 C10 119.1(3) . . ?
C6 C5 C4 122.0(3) . . ?
O1 C63 H63A 109.5 . . ?
O1 C63 H63B 109.5 . . ?
O1 C63 H63C 109.5 . . ?
H63A C63 H63B 109.5 . . ?
H63A C63 H63C 109.5 . . ?
H63B C63 H63C 109.5 . . ?
C24 C25 H25 119.2 . . ?
C26 C25 C24 121.5(3) . . ?
C26 C25 H25 119.2 . . ?
O1 C44 C45 120.7(3) . . ?
C43 C44 O1 118.0(3) . . ?
C43 C44 C45 121.2(3) . . ?
C80 C79 H79 119.1 . . ?
C78 C79 C80 121.8(3) . . ?
C78 C79 H79 119.1 . . ?
C58 C57 C62 118.6(4) . . ?
C56 C57 C62 118.9(4) . . ?
C56 C57 C58 122.5(4) . . ?
C27 C28 H28 119.4 . . ?
C27 C28 C29 121.2(4) . . ?
C29 C28 H28 119.4 . . ?
C28 C29 H29 119.6 . . ?
C30 C29 C28 120.8(4) . . ?
C30 C29 H29 119.6 . . ?
C77 C76 H76 119.2 . . ?
C77 C76 C75 121.6(4) . . ?
C75 C76 H76 119.2 . . ?
C33 C32 H32 119.6 . . ?
C33 C32 C31 120.8(3) . . ?
C31 C32 H32 119.6 . . ?
C32 C33 H33 120.1 . . ?
C32 C33 C34 119.8(3) . . ?
C34 C33 H33 120.1 . . ?
C47 C48 H48 119.5 . . ?
C49 C48 C47 121.0(3) . . ?
C49 C48 H48 119.5 . . ?
C10 C9 H9 119.7 . . ?
C8 C9 C10 120.6(3) . . ?
C8 C9 H9 119.7 . . ?
C36 C37 H37 119.2 . . ?
C36 C37 C38 121.5(3) . . ?
C38 C37 H37 119.2 . . ?
C39 C38 C37 120.6(3) . . ?
C39 C38 H38 119.7 . . ?
C37 C38 H38 119.7 . . ?
C48 C49 H49 119.8 . . ?
C48 C49 C50 120.5(3) . . ?
C50 C49 H49 119.8 . . ?
O3 C21 H21A 109.5 . . ?
O3 C21 H21B 109.5 . . ?
O3 C21 H21C 109.5 . . ?
H21A C21 H21B 109.5 . . ?
H21A C21 H21C 109.5 . . ?
H21B C21 H21C 109.5 . . ?
C51 C50 C49 120.3(3) . . ?
C51 C50 H50 119.8 . . ?
C49 C50 H50 119.8 . . ?
C15 C14 H14 119.3 . . ?
C13 C14 C15 121.4(3) . . ?
C13 C14 H14 119.3 . . ?
C29 C30 H30 119.8 . . ?
C29 C30 C31 120.5(3) . . ?
C31 C30 H30 119.8 . . ?
C72 C73 C84 119.5(4) . . ?
C72 C73 C74 121.9(4) . . ?
C74 C73 C84 118.6(4) . . ?
C69 C70 H70 119.4 . . ?
C69 C70 C71 121.2(4) . . ?
C71 C70 H70 119.4 . . ?
C35 C34 C33 122.5(4) . . ?
C35 C34 H34 118.8 . . ?
C33 C34 H34 118.8 . . ?
C17 C18 H18 120.0 . . ?
C19 C18 H18 120.0 . . ?
C19 C18 C17 119.9(4) . . ?
C32 C31 C42 119.5(3) . . ?
C30 C31 C42 119.1(3) . . ?
C30 C31 C32 121.4(3) . . ?
C18 C17 H17 119.7 . . ?
C16 C17 C18 120.5(4) . . ?
C16 C17 H17 119.7 . . ?
C12 C13 H13 120.1 . . ?
C14 C13 C12 119.7(4) . . ?
C14 C13 H13 120.1 . . ?
C15 C16 H16 119.2 . . ?
C17 C16 C15 121.6(4) . . ?
C17 C16 H16 119.2 . . ?
C57 C58 H58 119.2 . . ?
C59 C58 C57 121.6(4) . . ?
C59 C58 H58 119.2 . . ?
C70 C71 H71 119.5 . . ?
C72 C71 C70 120.9(4) . . ?
C72 C71 H71 119.5 . . ?
C73 C72 H72 119.8 . . ?
C71 C72 C73 120.4(4) . . ?
C71 C72 H72 119.8 . . ?
C20 C19 H19 119.6 . . ?
C18 C19 C20 120.8(4) . . ?
C18 C19 H19 119.6 . . ?
C76 C75 H75 120.0 . . ?
C74 C75 C76 119.9(4) . . ?
C74 C75 H75 120.0 . . ?
O2 C64 H64A 109.5 . . ?
O2 C64 H64B 109.5 . . ?
O2 C64 H64C 109.5 . . ?
H64A C64 H64B 109.5 . . ?
H64A C64 H64C 109.5 . . ?
H64B C64 H64C 109.5 . . ?
C62 C61 H61 119.3 . . ?
C60 C61 C62 121.4(4) . . ?
C60 C61 H61 119.3 . . ?
C54 C55 H55 120.1 . . ?
C56 C55 C54 119.7(4) . . ?
C56 C55 H55 120.1 . . ?
C57 C56 H56 119.3 . . ?
C55 C56 C57 121.5(3) . . ?
C55 C56 H56 119.3 . . ?
C58 C59 H59 119.9 . . ?
C58 C59 C60 120.2(4) . . ?
C60 C59 H59 119.9 . . ?
O4 C22 H22A 109.5 . . ?
O4 C22 H22B 109.5 . . ?
O4 C22 H22C 109.5 . . ?
H22A C22 H22B 109.5 . . ?
H22A C22 H22C 109.5 . . ?
H22B C22 H22C 109.5 . . ?
C73 C74 H74 119.4 . . ?
C75 C74 C73 121.2(4) . . ?
C75 C74 H74 119.4 . . ?
C61 C60 C59 119.8(5) . . ?
C61 C60 H60 120.1 . . ?
C59 C60 H60 120.1 . . ?
C87 C86 C91 120.0 . . ?
C87 C86 C85 122.4(8) . . ?
C91 C86 C85 117.6(8) . . ?
C86 C87 H87 120.0 . . ?
C86 C87 C88 120.0 . . ?
C88 C87 H87 120.0 . . ?
C87 C88 H88 120.0 . . ?
C89 C88 C87 120.0 . . ?
C89 C88 H88 120.0 . . ?
C88 C89 H89 120.0 . . ?
C88 C89 C90 120.0 . . ?
C90 C89 H89 120.0 . . ?
C89 C90 H90 120.0 . . ?
C89 C90 C91 120.0 . . ?
C91 C90 H90 120.0 . . ?
C86 C91 H91 120.0 . . ?
C90 C91 C86 120.0 . . ?
C90 C91 H91 120.0 . . ?
C86 C85 H85A 109.5 . . ?
C86 C85 H85B 109.5 . . ?
C86 C85 H85C 109.5 . . ?
H85A C85 H85B 109.5 . . ?
H85A C85 H85C 109.5 . . ?
H85B C85 H85C 109.5 . . ?
H92A C92 H92B 109.5 . . ?
H92A C92 H92C 109.5 . . ?
H92B C92 H92C 109.5 . . ?
C93 C92 H92A 109.5 . . ?
C93 C92 H92B 109.5 . . ?
C93 C92 H92C 109.5 . . ?
C97 C96 H96 120.0 . . ?
C97 C96 C95 120.0 . . ?
C95 C96 H96 120.0 . . ?
C96 C97 H97 120.0 . . ?
C98 C97 C96 120.0 . . ?
C98 C97 H97 120.0 . . ?
C97 C98 H98 120.0 . . ?
C97 C98 C93 120.0 . . ?
C93 C98 H98 120.0 . . ?
C92 C93 C98 98.6(14) . . ?
C92 C93 C94 141.4(14) . . ?
C98 C93 C94 120.0 . . ?
C93 C94 H94 120.0 . . ?
C95 C94 C93 120.0 . . ?
C95 C94 H94 120.0 . . ?
C96 C95 H95 120.0 . . ?
C94 C95 C96 120.0 . . ?
C94 C95 H95 120.0 . . ?

loop_
_geom_bond_atom_site_label_1
_geom_bond_atom_site_label_2
_geom_bond_distance
_geom_bond_site_symmetry_2
_geom_bond_publ_flag
O1 C63 1.422(4) . ?
O1 C44 1.383(4) . ?
O3 C2 1.383(4) . ?
O3 C21 1.427(4) . ?
O2 C54 1.371(5) . ?
O2 C64 1.432(4) . ?
O4 C12 1.367(4) . ?
O4 C22 1.432(5) . ?
C23 C40 1.428(5) . ?
C23 C24 1.381(4) . ?
C23 C3 1.488(4) . ?
C40 C41 1.434(4) . ?
C40 C39 1.412(4) . ?
C52 C47 1.424(5) . ?
C52 C51 1.419(5) . ?
C52 C43 1.425(4) . ?
C47 C46 1.412(5) . ?
C47 C48 1.420(5) . ?
C36 C41 1.427(4) . ?
C36 C35 1.473(4) . ?
C36 C37 1.382(5) . ?
C81 H81 0.9500 . ?
C81 C82 1.413(5) . ?
C81 C80 1.363(5) . ?
C82 C83 1.431(4) . ?
C82 C65 1.434(5) . ?
C42 C27 1.418(5) . ?
C42 C35 1.428(5) . ?
C42 C31 1.435(4) . ?
C41 C26 1.429(4) . ?
C24 H24 0.9500 . ?
C24 C25 1.409(5) . ?
C26 C27 1.481(4) . ?
C26 C25 1.383(5) . ?
C46 H46 0.9500 . ?
C46 C45 1.371(5) . ?
C1 C2 1.373(4) . ?
C1 C10 1.423(5) . ?
C1 C11 1.487(4) . ?
C69 C84 1.433(5) . ?
C69 C68 1.484(5) . ?
C69 C70 1.374(5) . ?
C77 C84 1.428(5) . ?
C77 C78 1.478(5) . ?
C77 C76 1.395(5) . ?
C45 C65 1.484(4) . ?
C45 C44 1.434(4) . ?
C67 H67 0.9500 . ?
C67 C66 1.402(5) . ?
C67 C68 1.376(5) . ?
C83 C78 1.432(5) . ?
C83 C68 1.430(5) . ?
C2 C3 1.435(4) . ?
C10 C5 1.422(5) . ?
C10 C9 1.423(4) . ?
C12 C11 1.377(5) . ?
C12 C13 1.417(5) . ?
C65 C66 1.380(5) . ?
C4 H4 0.9500 . ?
C4 C3 1.376(5) . ?
C4 C5 1.421(4) . ?
C6 H6 0.9500 . ?
C6 C7 1.360(5) . ?
C6 C5 1.420(5) . ?
C80 H80 0.9500 . ?
C80 C79 1.402(5) . ?
C11 C20 1.429(5) . ?
C54 C53 1.375(5) . ?
C54 C55 1.421(5) . ?
C27 C28 1.384(5) . ?
C51 H51 0.9500 . ?
C51 C50 1.368(5) . ?
C39 H39 0.9500 . ?
C39 C38 1.372(5) . ?
C15 C20 1.420(5) . ?
C15 C14 1.418(6) . ?
C15 C16 1.412(5) . ?
C53 C43 1.499(4) . ?
C53 C62 1.422(5) . ?
C8 H8 0.9500 . ?
C8 C7 1.396(5) . ?
C8 C9 1.368(5) . ?
C84 C73 1.427(5) . ?
C66 H66 0.9500 . ?
C35 C34 1.380(5) . ?
C78 C79 1.377(5) . ?
C20 C19 1.415(5) . ?
C7 H7 0.9500 . ?
C43 C44 1.378(4) . ?
C62 C57 1.423(5) . ?
C62 C61 1.415(6) . ?
C63 H63A 0.9800 . ?
C63 H63B 0.9800 . ?
C63 H63C 0.9800 . ?
C25 H25 0.9500 . ?
C79 H79 0.9500 . ?
C57 C58 1.418(6) . ?
C57 C56 1.409(6) . ?
C28 H28 0.9500 . ?
C28 C29 1.403(5) . ?
C29 H29 0.9500 . ?
C29 C30 1.364(6) . ?
C76 H76 0.9500 . ?
C76 C75 1.404(6) . ?
C32 H32 0.9500 . ?
C32 C33 1.366(6) . ?
C32 C31 1.406(6) . ?
C33 H33 0.9500 . ?
C33 C34 1.398(5) . ?
C48 H48 0.9500 . ?
C48 C49 1.357(5) . ?
C9 H9 0.9500 . ?
C37 H37 0.9500 . ?
C37 C38 1.393(5) . ?
C38 H38 0.9500 . ?
C49 H49 0.9500 . ?
C49 C50 1.406(6) . ?
C21 H21A 0.9800 . ?
C21 H21B 0.9800 . ?
C21 H21C 0.9800 . ?
C50 H50 0.9500 . ?
C14 H14 0.9500 . ?
C14 C13 1.363(5) . ?
C30 H30 0.9500 . ?
C30 C31 1.405(6) . ?
C73 C72 1.398(6) . ?
C73 C74 1.424(6) . ?
C70 H70 0.9500 . ?
C70 C71 1.403(5) . ?
C34 H34 0.9500 . ?
C18 H18 0.9500 . ?
C18 C17 1.404(7) . ?
C18 C19 1.368(5) . ?
C17 H17 0.9500 . ?
C17 C16 1.356(7) . ?
C13 H13 0.9500 . ?
C16 H16 0.9500 . ?
C58 H58 0.9500 . ?
C58 C59 1.353(8) . ?
C71 H71 0.9500 . ?
C71 C72 1.360(6) . ?
C72 H72 0.9500 . ?
C19 H19 0.9500 . ?
C75 H75 0.9500 . ?
C75 C74 1.371(7) . ?
C64 H64A 0.9800 . ?
C64 H64B 0.9800 . ?
C64 H64C 0.9800 . ?
C61 H61 0.9500 . ?
C61 C60 1.371(6) . ?
C55 H55 0.9500 . ?
C55 C56 1.359(6) . ?
C56 H56 0.9500 . ?
C59 H59 0.9500 . ?
C59 C60 1.414(8) . ?
C22 H22A 0.9800 . ?
C22 H22B 0.9800 . ?
C22 H22C 0.9800 . ?
C74 H74 0.9500 . ?
C60 H60 0.9500 . ?
C86 C87 1.3900 . ?
C86 C91 1.3900 . ?
C86 C85 1.552(13) . ?
C87 H87 0.9500 . ?
C87 C88 1.3900 . ?
C88 H88 0.9500 . ?
C88 C89 1.3900 . ?
C89 H89 0.9500 . ?
C89 C90 1.3900 . ?
C90 H90 0.9500 . ?
C90 C91 1.3900 . ?
C91 H91 0.9500 . ?
C85 H85A 0.9800 . ?
C85 H85B 0.9800 . ?
C85 H85C 0.9800 . ?
C92 H92A 0.9800 . ?
C92 H92B 0.9800 . ?
C92 H92C 0.9800 . ?
C92 C93 1.353(19) . ?
C96 H96 0.9500 . ?
C96 C97 1.3900 . ?
C96 C95 1.3900 . ?
C97 H97 0.9500 . ?
C97 C98 1.3900 . ?
C98 H98 0.9500 . ?
C98 C93 1.3900 . ?
C93 C94 1.3900 . ?
C94 H94 0.9500 . ?
C94 C95 1.3900 . ?
C95 H95 0.9500 . ?

loop_
_geom_torsion_atom_site_label_1
_geom_torsion_atom_site_label_2
_geom_torsion_atom_site_label_3
_geom_torsion_atom_site_label_4
_geom_torsion
_geom_torsion_site_symmetry_1
_geom_torsion_site_symmetry_2
_geom_torsion_site_symmetry_3
_geom_torsion_site_symmetry_4
_geom_torsion_publ_flag
O3 C2 C3 C23 0.8(5) . . . . ?
O3 C2 C3 C4 179.1(3) . . . . ?
O2 C54 C53 C43 -0.8(5) . . . . ?
O2 C54 C53 C62 179.9(3) . . . . ?
O2 C54 C55 C56 179.7(3) . . . . ?
O4 C12 C11 C1 1.4(5) . . . . ?
O4 C12 C11 C20 -177.3(3) . . . . ?
O4 C12 C13 C14 178.7(3) . . . . ?
C23 C40 C41 C36 -179.7(3) . . . . ?
C23 C40 C41 C26 1.6(4) . . . . ?
C23 C40 C39 C38 -179.0(3) . . . . ?
C23 C24 C25 C26 -0.1(5) . . . . ?
C40 C23 C24 C25 3.2(5) . . . . ?
C40 C23 C3 C2 -52.5(5) . . . . ?
C40 C23 C3 C4 129.2(4) . . . . ?
C40 C41 C26 C27 -179.4(3) . . . . ?
C40 C41 C26 C25 1.5(4) . . . . ?
C40 C39 C38 C37 -0.5(5) . . . . ?
C52 C47 C46 C45 1.6(5) . . . . ?
C52 C47 C48 C49 0.3(5) . . . . ?
C52 C51 C50 C49 0.7(6) . . . . ?
C52 C43 C44 O1 -174.9(3) . . . . ?
C52 C43 C44 C45 2.4(5) . . . . ?
C47 C52 C51 C50 0.1(5) . . . . ?
C47 C52 C43 C53 -178.9(3) . . . . ?
C47 C52 C43 C44 -2.1(5) . . . . ?
C47 C46 C45 C65 179.3(3) . . . . ?
C47 C46 C45 C44 -1.3(5) . . . . ?
C47 C48 C49 C50 0.5(6) . . . . ?
C36 C41 C26 C27 2.0(4) . . . . ?
C36 C41 C26 C25 -177.2(3) . . . . ?
C36 C35 C34 C33 -179.9(3) . . . . ?
C36 C37 C38 C39 2.5(6) . . . . ?
C81 C82 C83 C78 -1.6(4) . . . . ?
C81 C82 C83 C68 177.1(3) . . . . ?
C81 C82 C65 C45 8.6(5) . . . . ?
C81 C82 C65 C66 -169.8(3) . . . . ?
C81 C80 C79 C78 -0.2(5) . . . . ?
C82 C81 C80 C79 4.1(5) . . . . ?
C82 C83 C78 C77 -172.4(3) . . . . ?
C82 C83 C78 C79 5.3(5) . . . . ?
C82 C83 C68 C69 173.0(3) . . . . ?
C82 C83 C68 C67 -6.9(5) . . . . ?
C82 C65 C66 C67 -7.6(5) . . . . ?
C42 C27 C28 C29 0.4(6) . . . . ?
C42 C35 C34 C33 -0.8(6) . . . . ?
C41 C40 C39 C38 -2.6(5) . . . . ?
C41 C36 C35 C42 0.6(5) . . . . ?
C41 C36 C35 C34 179.7(3) . . . . ?
C41 C36 C37 C38 -1.1(5) . . . . ?
C41 C26 C27 C42 -0.4(5) . . . . ?
C41 C26 C27 C28 -179.2(3) . . . . ?
C41 C26 C25 C24 -2.3(5) . . . . ?
C24 C23 C40 C41 -3.9(4) . . . . ?
C24 C23 C40 C39 172.4(3) . . . . ?
C24 C23 C3 C2 129.8(3) . . . . ?
C24 C23 C3 C4 -48.5(5) . . . . ?
C26 C27 C28 C29 179.3(4) . . . . ?
C46 C47 C48 C49 178.1(3) . . . . ?
C46 C45 C65 C82 -124.9(3) . . . . ?
C46 C45 C65 C66 53.5(4) . . . . ?
C46 C45 C44 O1 176.5(3) . . . . ?
C46 C45 C44 C43 -0.7(5) . . . . ?
C1 C2 C3 C23 178.2(3) . . . . ?
C1 C2 C3 C4 -3.6(5) . . . . ?
C1 C10 C5 C4 -1.3(5) . . . . ?
C1 C10 C5 C6 179.5(3) . . . . ?
C1 C10 C9 C8 -178.9(3) . . . . ?
C1 C11 C20 C15 179.4(3) . . . . ?
C1 C11 C20 C19 -3.2(5) . . . . ?
C69 C84 C73 C72 -0.7(5) . . . . ?
C69 C84 C73 C74 179.1(4) . . . . ?
C69 C70 C71 C72 -1.3(7) . . . . ?
C77 C84 C73 C72 179.1(3) . . . . ?
C77 C84 C73 C74 -1.1(5) . . . . ?
C77 C78 C79 C80 173.1(3) . . . . ?
C77 C76 C75 C74 -0.7(6) . . . . ?
C45 C65 C66 C67 174.0(3) . . . . ?
C83 C82 C65 C45 -174.5(3) . . . . ?
C83 C82 C65 C66 7.1(4) . . . . ?
C83 C78 C79 C80 -4.5(5) . . . . ?
C2 C1 C10 C5 -0.3(5) . . . . ?
C2 C1 C10 C9 179.1(3) . . . . ?
C2 C1 C11 C12 89.4(4) . . . . ?
C2 C1 C11 C20 -91.9(4) . . . . ?
C10 C1 C2 O3 -179.9(3) . . . . ?
C10 C1 C2 C3 2.8(5) . . . . ?
C10 C1 C11 C12 -92.2(4) . . . . ?
C10 C1 C11 C20 86.5(4) . . . . ?
C12 C11 C20 C15 -1.8(5) . . . . ?
C12 C11 C20 C19 175.5(3) . . . . ?
C65 C82 C83 C78 -178.6(3) . . . . ?
C65 C82 C83 C68 0.1(4) . . . . ?
C65 C45 C44 O1 -4.2(5) . . . . ?
C65 C45 C44 C43 178.6(3) . . . . ?
C80 C81 C82 C83 -3.2(5) . . . . ?
C80 C81 C82 C65 173.8(3) . . . . ?
C11 C1 C2 O3 -1.5(5) . . . . ?
C11 C1 C2 C3 -178.9(3) . . . . ?
C11 C1 C10 C5 -178.7(3) . . . . ?
C11 C1 C10 C9 0.7(5) . . . . ?
C11 C12 C13 C14 -1.8(5) . . . . ?
C11 C20 C19 C18 -178.2(3) . . . . ?
C54 C53 C43 C52 -89.7(4) . . . . ?
C54 C53 C43 C44 93.5(4) . . . . ?
C54 C53 C62 C57 0.6(5) . . . . ?
C54 C53 C62 C61 -179.6(3) . . . . ?
C54 C55 C56 C57 0.2(6) . . . . ?
C27 C42 C35 C36 1.0(5) . . . . ?
C27 C42 C35 C34 -178.1(3) . . . . ?
C27 C42 C31 C32 178.9(4) . . . . ?
C27 C42 C31 C30 -0.2(5) . . . . ?
C27 C26 C25 C24 178.6(3) . . . . ?
C27 C28 C29 C30 0.3(7) . . . . ?
C51 C52 C47 C46 -178.4(3) . . . . ?
C51 C52 C47 C48 -0.6(5) . . . . ?
C51 C52 C43 C53 -0.4(5) . . . . ?
C51 C52 C43 C44 176.4(3) . . . . ?
C39 C40 C41 C36 3.8(4) . . . . ?
C39 C40 C41 C26 -174.9(3) . . . . ?
C15 C20 C19 C18 -0.9(5) . . . . ?
C15 C14 C13 C12 -0.8(5) . . . . ?
C53 C54 C55 C56 0.6(5) . . . . ?
C53 C43 C44 O1 1.9(4) . . . . ?
C53 C43 C44 C45 179.2(3) . . . . ?
C53 C62 C57 C58 -179.3(3) . . . . ?
C53 C62 C57 C56 0.2(5) . . . . ?
C53 C62 C61 C60 179.0(4) . . . . ?
C84 C69 C68 C67 -178.2(3) . . . . ?
C84 C69 C68 C83 1.9(5) . . . . ?
C84 C69 C70 C71 -0.3(6) . . . . ?
C84 C77 C78 C83 -3.2(5) . . . . ?
C84 C77 C78 C79 179.1(3) . . . . ?
C84 C77 C76 C75 0.4(5) . . . . ?
C84 C73 C72 C71 -0.9(6) . . . . ?
C84 C73 C74 C75 0.8(6) . . . . ?
C66 C67 C68 C69 -173.3(3) . . . . ?
C66 C67 C68 C83 6.7(5) . . . . ?
C35 C36 C41 C40 179.2(3) . . . . ?
C35 C36 C41 C26 -2.1(5) . . . . ?
C35 C36 C37 C38 177.6(3) . . . . ?
C35 C42 C27 C26 -1.2(5) . . . . ?
C35 C42 C27 C28 177.7(3) . . . . ?
C35 C42 C31 C32 0.7(5) . . . . ?
C35 C42 C31 C30 -178.4(4) . . . . ?
C78 C77 C84 C69 -3.1(5) . . . . ?
C78 C77 C84 C73 177.1(3) . . . . ?
C78 C77 C76 C75 -176.2(3) . . . . ?
C78 C83 C68 C69 -8.3(5) . . . . ?
C78 C83 C68 C67 171.8(3) . . . . ?
C3 C23 C40 C41 178.4(3) . . . . ?
C3 C23 C40 C39 -5.3(5) . . . . ?
C3 C23 C24 C25 -179.0(3) . . . . ?
C3 C4 C5 C10 0.4(5) . . . . ?
C3 C4 C5 C6 179.7(3) . . . . ?
C68 C69 C84 C77 3.8(5) . . . . ?
C68 C69 C84 C73 -176.4(3) . . . . ?
C68 C69 C70 C71 177.3(4) . . . . ?
C68 C67 C66 C65 0.7(5) . . . . ?
C68 C83 C78 C77 9.0(5) . . . . ?
C68 C83 C78 C79 -173.3(3) . . . . ?
C20 C15 C14 C13 2.1(5) . . . . ?
C20 C15 C16 C17 -0.8(5) . . . . ?
C7 C6 C5 C10 -0.5(5) . . . . ?
C7 C6 C5 C4 -179.8(3) . . . . ?
C7 C8 C9 C10 -0.5(5) . . . . ?
C43 C52 C47 C46 0.1(5) . . . . ?
C43 C52 C47 C48 177.9(3) . . . . ?
C43 C52 C51 C50 -178.4(3) . . . . ?
C43 C53 C62 C57 -178.8(3) . . . . ?
C43 C53 C62 C61 1.1(5) . . . . ?
C62 C53 C43 C52 89.7(4) . . . . ?
C62 C53 C43 C44 -87.2(4) . . . . ?
C62 C57 C58 C59 0.2(6) . . . . ?
C62 C57 C56 C55 -0.5(5) . . . . ?
C62 C61 C60 C59 0.6(6) . . . . ?
C5 C10 C9 C8 0.5(5) . . . . ?
C5 C4 C3 C23 -179.7(3) . . . . ?
C5 C4 C3 C2 1.9(5) . . . . ?
C5 C6 C7 C8 0.4(6) . . . . ?
C63 O1 C44 C45 77.5(4) . . . . ?
C63 O1 C44 C43 -105.2(3) . . . . ?
C25 C26 C27 C42 178.8(3) . . . . ?
C25 C26 C27 C28 -0.1(5) . . . . ?
C44 C45 C65 C82 55.8(4) . . . . ?
C44 C45 C65 C66 -125.8(3) . . . . ?
C57 C62 C61 C60 -1.2(5) . . . . ?
C57 C58 C59 C60 -0.7(7) . . . . ?
C28 C29 C30 C31 -0.9(7) . . . . ?
C29 C30 C31 C42 0.9(6) . . . . ?
C29 C30 C31 C32 -178.2(4) . . . . ?
C76 C77 C84 C69 -179.7(3) . . . . ?
C76 C77 C84 C73 0.5(5) . . . . ?
C76 C77 C78 C83 173.3(3) . . . . ?
C76 C77 C78 C79 -4.4(5) . . . . ?
C76 C75 C74 C73 0.1(7) . . . . ?
C32 C33 C34 C35 0.7(6) . . . . ?
C33 C32 C31 C42 -0.9(6) . . . . ?
C33 C32 C31 C30 178.3(4) . . . . ?
C48 C47 C46 C45 -176.1(3) . . . . ?
C48 C49 C50 C51 -1.0(6) . . . . ?
C9 C10 C5 C4 179.3(3) . . . . ?
C9 C10 C5 C6 0.1(5) . . . . ?
C9 C8 C7 C6 0.1(6) . . . . ?
C37 C36 C41 C40 -2.0(5) . . . . ?
C37 C36 C41 C26 176.7(3) . . . . ?
C37 C36 C35 C42 -178.2(3) . . . . ?
C37 C36 C35 C34 0.9(5) . . . . ?
C21 O3 C2 C1 106.4(3) . . . . ?
C21 O3 C2 C3 -76.2(4) . . . . ?
C14 C15 C20 C11 -0.7(5) . . . . ?
C14 C15 C20 C19 -178.1(3) . . . . ?
C14 C15 C16 C17 178.3(4) . . . . ?
C70 C69 C84 C77 -178.5(3) . . . . ?
C70 C69 C84 C73 1.2(5) . . . . ?
C70 C69 C68 C67 4.2(5) . . . . ?
C70 C69 C68 C83 -175.7(3) . . . . ?
C70 C71 C72 C73 1.9(7) . . . . ?
C18 C17 C16 C15 0.5(6) . . . . ?
C31 C42 C27 C26 -179.3(3) . . . . ?
C31 C42 C27 C28 -0.4(5) . . . . ?
C31 C42 C35 C36 179.2(3) . . . . ?
C31 C42 C35 C34 0.1(5) . . . . ?
C31 C32 C33 C34 0.2(6) . . . . ?
C17 C18 C19 C20 0.5(5) . . . . ?
C13 C12 C11 C1 -178.1(3) . . . . ?
C13 C12 C11 C20 3.2(5) . . . . ?
C16 C15 C20 C11 178.4(3) . . . . ?
C16 C15 C20 C19 1.0(5) . . . . ?
C16 C15 C14 C13 -177.0(3) . . . . ?
C58 C57 C56 C55 179.0(4) . . . . ?
C58 C59 C60 C61 0.4(7) . . . . ?
C72 C73 C74 C75 -179.4(4) . . . . ?
C19 C18 C17 C16 -0.3(6) . . . . ?
C64 O2 C54 C53 -171.0(3) . . . . ?
C64 O2 C54 C55 9.9(5) . . . . ?
C61 C62 C57 C58 0.8(5) . . . . ?
C61 C62 C57 C56 -179.7(3) . . . . ?
C55 C54 C53 C43 178.4(3) . . . . ?
C55 C54 C53 C62 -1.0(5) . . . . ?
C56 C57 C58 C59 -179.4(4) . . . . ?
C22 O4 C12 C11 161.6(3) . . . . ?
C22 O4 C12 C13 -18.9(5) . . . . ?
C74 C73 C72 C71 179.3(4) . . . . ?
C86 C87 C88 C89 0.0 . . . . ?
C87 C86 C91 C90 0.0 . . . . ?
C87 C88 C89 C90 0.0 . . . . ?
C88 C89 C90 C91 0.0 . . . . ?
C89 C90 C91 C86 0.0 . . . . ?
C91 C86 C87 C88 0.0 . . . . ?
C85 C86 C87 C88 -179.0(7) . . . . ?
C85 C86 C91 C90 179.0(6) . . . . ?
C92 C93 C94 C95 177(2) . . . . ?
C96 C97 C98 C93 0.0 . . . . ?
C97 C96 C95 C94 0.0 . . . . ?
C97 C98 C93 C92 -177.8(13) . . . . ?
C97 C98 C93 C94 0.0 . . . . ?
C98 C93 C94 C95 0.0 . . . . ?
C93 C94 C95 C96 0.0 . . . . ?
C95 C96 C97 C98 0.0 . . . . ?
